data_1518872
loop_
_publ_author_name
'Tursina, Anna'
'Khamitcaeva, Emma'
'Gribanov, Alexander'
'Gnida, Daniel'
'Kaczorowski, Dariusz'

_publ_section_title
;
 CePd2Al2, CePd3Al3, and CePd4Al4-A New Homologous Series Built of
 CaBe2Ge2- and CsCl-type Units.
;
_journal_issue 7
_journal_name_full 'Inorganic chemistry'
_journal_page_first 3439
_journal_page_last 3445
_journal_paper_doi 10.1021/ic503110c
_journal_volume 54
_journal_year 2015
_chemical_formula_moiety 'Al2 Ce Pd2'
_chemical_formula_sum 'Al2 Ce Pd2'
_chemical_formula_weight 406.88
_chemical_name_systematic
;
 ?
;
_space_group_IT_number 129
_symmetry_cell_setting tetragonal
_symmetry_space_group_name_Hall '-P 4a 2a'
_symmetry_space_group_name_H-M 'P 4/n m m :2'
_atom_sites_solution_hydrogens -
_atom_sites_solution_primary direct
_atom_sites_solution_secondary difmap
_audit_creation_method SHELXL-97
_cell_angle_alpha 90.00
_cell_angle_beta 90.00
_cell_angle_gamma 90.00
_cell_formula_units_Z 2
_cell_length_a 4.3974(9)
_cell_length_b 4.3974(9)
_cell_length_c 9.871(4)
_cell_measurement_reflns_used 25
_cell_measurement_temperature 293(2)
_cell_measurement_theta_max 14.24
_cell_measurement_theta_min 8.76
_cell_volume 190.88(10)
_computing_structure_refinement 'SHELXL-97 (Sheldrick, 1997)'
_diffrn_ambient_temperature 293(2)
_diffrn_measured_fraction_theta_full 1.000
_diffrn_measured_fraction_theta_max 1.000
_diffrn_measurement_device_type 'Enraf-Nonius CAD4'
_diffrn_measurement_method \w-scans
_diffrn_radiation_monochromator graphite
_diffrn_radiation_source 'fine-focus sealed tube'
_diffrn_radiation_type AgK\a
_diffrn_radiation_wavelength 0.56085
_diffrn_reflns_av_R_equivalents 0.0298
_diffrn_reflns_av_sigmaI/netI 0.0284
_diffrn_reflns_limit_h_max 6
_diffrn_reflns_limit_h_min 0
_diffrn_reflns_limit_k_max 3
_diffrn_reflns_limit_k_min -6
_diffrn_reflns_limit_l_max 14
_diffrn_reflns_limit_l_min 0
_diffrn_reflns_number 643
_diffrn_reflns_theta_full 24.94
_diffrn_reflns_theta_max 24.94
_diffrn_reflns_theta_min 1.63
_diffrn_standards_decay_% 1
_diffrn_standards_interval_count 100
_diffrn_standards_number 2
_exptl_absorpt_coefficient_mu 11.224
_exptl_absorpt_correction_T_max 0.7961
_exptl_absorpt_correction_T_min 0.6317
_exptl_absorpt_correction_type psi-scan
_exptl_absorpt_process_details 'WinGX (Farrugia, 1998)'
_exptl_crystal_colour metallic_light_gold
_exptl_crystal_density_diffrn 7.079
_exptl_crystal_density_method 'not measured'
_exptl_crystal_description prism
_exptl_crystal_F_000 352
_exptl_crystal_size_max 0.06
_exptl_crystal_size_mid 0.05
_exptl_crystal_size_min 0.04
_refine_diff_density_max 1.237
_refine_diff_density_min -0.910
_refine_diff_density_rms 0.224
_refine_ls_extinction_coef 0.014(4)
_refine_ls_extinction_expression Fc^*^=kFc[1+0.001xFc^2^\l^3^/sin(2\q)]^-1/4^
_refine_ls_extinction_method SHELXL
_refine_ls_goodness_of_fit_ref 0.646
_refine_ls_hydrogen_treatment none
_refine_ls_matrix_type full
_refine_ls_number_parameters 15
_refine_ls_number_reflns 242
_refine_ls_number_restraints 0
_refine_ls_restrained_S_all 0.646
_refine_ls_R_factor_all 0.0243
_refine_ls_R_factor_gt 0.0174
_refine_ls_shift/su_max 0.000
_refine_ls_shift/su_mean 0.000
_refine_ls_structure_factor_coef Fsqd
_refine_ls_weighting_details 'calc w=1/[\s^2^(Fo^2^)+(0.1000P)^2^+0.0000P] where P=(Fo^2^+2Fc^2^)/3'
_refine_ls_weighting_scheme calc
_refine_ls_wR_factor_gt 0.0696
_refine_ls_wR_factor_ref 0.0779
_reflns_number_gt 208
_reflns_number_total 242
_reflns_threshold_expression >2sigma(I)
_cod_data_source_file ic503110c_si_001.cif
_cod_data_source_block CePd2Al2
_cod_depositor_comments 'Adding full bibliography for 1518872--1518874.cif.'
_cod_original_sg_symbol_H-M 'P 4 / n m m'
_cod_database_code 1518872

loop_
_symmetry_equiv_pos_as_xyz
'x, y, z'
'x+1/2, -y, -z'
'-x+1/2, -y+1/2, z'
'-x, y+1/2, -z'
'y+1/2, x+1/2, -z'
'y, -x+1/2, z'
'-y+1/2, x, z'
'-y, -x, -z'
'-x, -y, -z'
'-x-1/2, y, z'
'x-1/2, y-1/2, -z'
'x, -y-1/2, z'
'-y-1/2, -x-1/2, z'
'-y, x-1/2, -z'
'y-1/2, -x, -z'
'y, x, z'

loop_
_atom_site_label
_atom_site_type_symbol
_atom_site_fract_x
_atom_site_fract_y
_atom_site_fract_z
_atom_site_U_iso_or_equiv
_atom_site_adp_type
_atom_site_occupancy
_atom_site_symmetry_multiplicity
_atom_site_calc_flag
_atom_site_refinement_flags
Ce Ce 0.2500 0.2500 0.74560(5) 0.0112(2) Uani 1 8 d S
Pd1 Pd 0.2500 0.2500 0.12823(8) 0.0133(3) Uani 1 8 d S
Pd2 Pd 0.7500 0.2500 0.5000 0.0155(3) Uani 1 8 d S
Al1 Al 0.2500 0.2500 0.3790(3) 0.0153(7) Uani 1 8 d S
Al2 Al 0.7500 0.2500 0.0000 0.0142(6) Uani 1 8 d S

loop_
_atom_site_aniso_label
_atom_site_aniso_U_11
_atom_site_aniso_U_22
_atom_site_aniso_U_33
_atom_site_aniso_U_23
_atom_site_aniso_U_13
_atom_site_aniso_U_12
Ce 0.0125(3) 0.0125(3) 0.0086(3) 0.000 0.000 0.000
Pd1 0.0135(3) 0.0135(3) 0.0129(4) 0.000 0.000 0.000
Pd2 0.0176(3) 0.0176(3) 0.0114(4) 0.000 0.000 0.000
Al1 0.0149(10) 0.0149(10) 0.0160(16) 0.000 0.000 0.000
Al2 0.0153(10) 0.0153(10) 0.0120(12) 0.000 0.000 0.000

loop_
_atom_type_symbol
_atom_type_description
_atom_type_scat_dispersion_real
_atom_type_scat_dispersion_imag
_atom_type_scat_source
Al Al 0.0406 0.0313 'International Tables Vol C Tables 4.2.6.8 and 6.1.1.4'
Ce Ce -0.5890 1.7358 'International Tables Vol C Tables 4.2.6.8 and 6.1.1.4'
Pd Pd -1.9556 0.6546 'International Tables Vol C Tables 4.2.6.8 and 6.1.1.4'

loop_
_geom_angle_atom_site_label_1
_geom_angle_atom_site_label_2
_geom_angle_atom_site_label_3
_geom_angle
_geom_angle_site_symmetry_1
_geom_angle_site_symmetry_3
Pd2 Ce Pd2 56.722(17) 9_656 1_455
Pd2 Ce Pd2 84.41(3) 9_656 9_666
Pd2 Ce Pd2 56.722(17) 1_455 9_666
Pd2 Ce Pd2 56.722(17) 9_656 .
Pd2 Ce Pd2 84.41(3) 1_455 .
Pd2 Ce Pd2 56.722(17) 9_666 .
Pd2 Ce Al2 178.998(11) 9_656 9_666
Pd2 Ce Al2 123.871(16) 1_455 9_666
Pd2 Ce Al2 96.59(3) 9_666 9_666
Pd2 Ce Al2 123.871(15) . 9_666
Pd2 Ce Al2 123.871(15) 9_656 1_556
Pd2 Ce Al2 178.998(11) 1_455 1_556
Pd2 Ce Al2 123.871(15) 9_666 1_556
Pd2 Ce Al2 96.59(3) . 1_556
Al2 Ce Al2 55.523(17) 9_666 1_556
Pd2 Ce Al2 96.59(3) 9_656 9_656
Pd2 Ce Al2 123.871(15) 1_455 9_656
Pd2 Ce Al2 178.998(11) 9_666 9_656
Pd2 Ce Al2 123.871(15) . 9_656
Al2 Ce Al2 82.41(3) 9_666 9_656
Al2 Ce Al2 55.523(17) 1_556 9_656
Pd2 Ce Al2 123.871(15) 9_656 1_456
Pd2 Ce Al2 96.59(3) 1_455 1_456
Pd2 Ce Al2 123.871(15) 9_666 1_456
Pd2 Ce Al2 178.998(11) . 1_456
Al2 Ce Al2 55.523(17) 9_666 1_456
Al2 Ce Al2 82.41(3) 1_556 1_456
Al2 Ce Al2 55.523(17) 9_656 1_456
Pd2 Ce Al1 44.43(4) 9_656 9_556
Pd2 Ce Al1 44.43(4) 1_455 9_556
Pd2 Ce Al1 99.75(5) 9_666 9_556
Pd2 Ce Al1 99.75(5) . 9_556
Al2 Ce Al1 135.22(4) 9_666 9_556
Al2 Ce Al1 135.22(4) 1_556 9_556
Al2 Ce Al1 81.00(5) 9_656 9_556
Al2 Ce Al1 81.00(5) 1_456 9_556
Pd2 Ce Al1 99.75(5) 9_656 9_666
Pd2 Ce Al1 99.75(5) 1_455 9_666
Pd2 Ce Al1 44.43(4) 9_666 9_666
Pd2 Ce Al1 44.43(4) . 9_666
Al2 Ce Al1 81.00(5) 9_666 9_666
Al2 Ce Al1 81.00(5) 1_556 9_666
Al2 Ce Al1 135.22(4) 9_656 9_666
Al2 Ce Al1 135.22(4) 1_456 9_666
Al1 Ce Al1 136.85(10) 9_556 9_666
Pd2 Ce Al1 99.75(5) 9_656 9_566
Pd2 Ce Al1 44.43(4) 1_455 9_566
Pd2 Ce Al1 44.43(4) 9_666 9_566
Pd2 Ce Al1 99.75(5) . 9_566
Al2 Ce Al1 81.00(5) 9_666 9_566
Al2 Ce Al1 135.22(4) 1_556 9_566
Al2 Ce Al1 135.22(4) 9_656 9_566
Al2 Ce Al1 81.00(5) 1_456 9_566
Al1 Ce Al1 82.23(4) 9_556 9_566
Al1 Ce Al1 82.23(4) 9_666 9_566
Pd2 Ce Al1 44.43(4) 9_656 9_656
Pd2 Ce Al1 99.75(5) 1_455 9_656
Pd2 Ce Al1 99.75(5) 9_666 9_656
Pd2 Ce Al1 44.43(4) . 9_656
Al2 Ce Al1 135.22(4) 9_666 9_656
Al2 Ce Al1 81.00(5) 1_556 9_656
Al2 Ce Al1 81.00(5) 9_656 9_656
Al2 Ce Al1 135.22(4) 1_456 9_656
Al1 Ce Al1 82.23(4) 9_556 9_656
Al1 Ce Al1 82.23(4) 9_666 9_656
Al1 Ce Al1 136.85(10) 9_566 9_656
Pd2 Ce Pd1 135.758(13) 9_656 9_666
Pd2 Ce Pd1 135.758(13) 1_455 9_666
Pd2 Ce Pd1 80.47(2) 9_666 9_666
Pd2 Ce Pd1 80.47(2) . 9_666
Al2 Ce Pd1 44.589(11) 9_666 9_666
Al2 Ce Pd1 44.589(11) 1_556 9_666
Al2 Ce Pd1 98.78(2) 9_656 9_666
Al2 Ce Pd1 98.78(2) 1_456 9_666
Al1 Ce Pd1 179.75(5) 9_556 9_666
Al1 Ce Pd1 43.40(6) 9_666 9_666
Al1 Ce Pd1 97.86(2) 9_566 9_666
Al1 Ce Pd1 97.86(2) 9_656 9_666
Pd2 Ce Pd1 80.47(2) 9_656 9_556
Pd2 Ce Pd1 80.47(2) 1_455 9_556
Pd2 Ce Pd1 135.758(13) 9_666 9_556
Pd2 Ce Pd1 135.758(13) . 9_556
Al2 Ce Pd1 98.78(2) 9_666 9_556
Al2 Ce Pd1 98.78(2) 1_556 9_556
Al2 Ce Pd1 44.589(11) 9_656 9_556
Al2 Ce Pd1 44.589(11) 1_456 9_556
Al1 Ce Pd1 43.40(6) 9_556 9_556
Al1 Ce Pd1 179.75(5) 9_666 9_556
Al1 Ce Pd1 97.86(2) 9_566 9_556
Al1 Ce Pd1 97.86(2) 9_656 9_556
Pd1 Ce Pd1 136.34(4) 9_666 9_556
Pd2 Ce Pd1 135.758(13) 9_656 9_566
Pd2 Ce Pd1 80.47(2) 1_455 9_566
Pd2 Ce Pd1 80.47(2) 9_666 9_566
Pd2 Ce Pd1 135.758(13) . 9_566
Al2 Ce Pd1 44.589(11) 9_666 9_566
Al2 Ce Pd1 98.78(2) 1_556 9_566
Al2 Ce Pd1 98.78(2) 9_656 9_566
Al2 Ce Pd1 44.589(11) 1_456 9_566
Al1 Ce Pd1 97.86(2) 9_556 9_566
Al1 Ce Pd1 97.859(19) 9_666 9_566
Al1 Ce Pd1 43.40(6) 9_566 9_566
Al1 Ce Pd1 179.75(5) 9_656 9_566
Pd1 Ce Pd1 82.053(13) 9_666 9_566
Pd1 Ce Pd1 82.053(13) 9_556 9_566
Pd2 Ce Pd1 80.47(2) 9_656 9_656
Pd2 Ce Pd1 135.758(13) 1_455 9_656
Pd2 Ce Pd1 135.758(13) 9_666 9_656
Pd2 Ce Pd1 80.47(2) . 9_656
Al2 Ce Pd1 98.78(2) 9_666 9_656
Al2 Ce Pd1 44.589(11) 1_556 9_656
Al2 Ce Pd1 44.589(11) 9_656 9_656
Al2 Ce Pd1 98.78(2) 1_456 9_656
Al1 Ce Pd1 97.859(19) 9_556 9_656
Al1 Ce Pd1 97.859(19) 9_666 9_656
Al1 Ce Pd1 179.75(5) 9_566 9_656
Al1 Ce Pd1 43.40(6) 9_656 9_656
Pd1 Ce Pd1 82.053(13) 9_666 9_656
Pd1 Ce Pd1 82.053(13) 9_556 9_656
Pd1 Ce Pd1 136.34(4) 9_566 9_656
Pd2 Ce Al1 42.205(14) 9_656 .
Pd2 Ce Al1 42.205(14) 1_455 .
Pd2 Ce Al1 42.205(14) 9_666 .
Pd2 Ce Al1 42.205(14) . .
Al2 Ce Al1 138.797(14) 9_666 .
Al2 Ce Al1 138.797(14) 1_556 .
Al2 Ce Al1 138.797(14) 9_656 .
Al2 Ce Al1 138.797(14) 1_456 .
Al1 Ce Al1 68.42(5) 9_556 .
Al1 Ce Al1 68.42(5) 9_666 .
Al1 Ce Al1 68.42(5) 9_566 .
Al1 Ce Al1 68.42(5) 9_656 .
Pd1 Ce Al1 111.829(18) 9_666 .
Pd1 Ce Al1 111.829(18) 9_556 .
Pd1 Ce Al1 111.829(18) 9_566 .
Pd1 Ce Al1 111.829(18) 9_656 .
Al1 Pd1 Al2 119.928(19) . 9_655
Al1 Pd1 Al2 119.928(19) . 1_455
Al2 Pd1 Al2 75.586(17) 9_655 1_455
Al1 Pd1 Al2 119.928(19) . 9_665
Al2 Pd1 Al2 120.14(4) 9_655 9_665
Al2 Pd1 Al2 75.586(17) 1_455 9_665
Al1 Pd1 Al2 119.928(19) . .
Al2 Pd1 Al2 75.586(17) 9_655 .
Al2 Pd1 Al2 120.14(4) 1_455 .
Al2 Pd1 Al2 75.586(17) 9_665 .
Al1 Pd1 Ce 68.171(18) . 9_666
Al2 Pd1 Ce 138.972(7) 9_655 9_666
Al2 Pd1 Ce 138.972(7) 1_455 9_666
Al2 Pd1 Ce 67.458(16) 9_665 9_666
Al2 Pd1 Ce 67.458(16) . 9_666
Al1 Pd1 Ce 68.171(18) . 9_556
Al2 Pd1 Ce 67.458(16) 9_655 9_556
Al2 Pd1 Ce 67.458(16) 1_455 9_556
Al2 Pd1 Ce 138.972(7) 9_665 9_556
Al2 Pd1 Ce 138.972(7) . 9_556
Ce Pd1 Ce 136.34(4) 9_666 9_556
Al1 Pd1 Ce 68.171(18) . 9_656
Al2 Pd1 Ce 67.458(16) 9_655 9_656
Al2 Pd1 Ce 138.972(7) 1_455 9_656
Al2 Pd1 Ce 138.972(7) 9_665 9_656
Al2 Pd1 Ce 67.458(16) . 9_656
Ce Pd1 Ce 82.053(13) 9_666 9_656
Ce Pd1 Ce 82.053(13) 9_556 9_656
Al1 Pd1 Ce 68.171(18) . 9_566
Al2 Pd1 Ce 138.972(7) 9_655 9_566
Al2 Pd1 Ce 67.458(16) 1_455 9_566
Al2 Pd1 Ce 67.458(16) 9_665 9_566
Al2 Pd1 Ce 138.972(7) . 9_566
Ce Pd1 Ce 82.053(13) 9_666 9_566
Ce Pd1 Ce 82.053(13) 9_556 9_566
Ce Pd1 Ce 136.34(4) 9_656 9_566
Al1 Pd2 Al1 103.18(5) 9_666 .
Al1 Pd2 Al1 122.96(13) 9_666 9_656
Al1 Pd2 Al1 103.18(5) . 9_656
Al1 Pd2 Al1 103.18(5) 9_666 1_655
Al1 Pd2 Al1 122.96(13) . 1_655
Al1 Pd2 Al1 103.18(5) 9_656 1_655
Al1 Pd2 Pd2 51.59(3) 9_666 9_766
Al1 Pd2 Pd2 128.41(3) . 9_766
Al1 Pd2 Pd2 128.41(3) 9_656 9_766
Al1 Pd2 Pd2 51.59(3) 1_655 9_766
Al1 Pd2 Pd2 128.41(3) 9_666 9_656
Al1 Pd2 Pd2 51.59(3) . 9_656
Al1 Pd2 Pd2 51.59(3) 9_656 9_656
Al1 Pd2 Pd2 128.41(3) 1_655 9_656
Pd2 Pd2 Pd2 180.0 9_766 9_656
Al1 Pd2 Pd2 51.59(3) 9_666 9_666
Al1 Pd2 Pd2 51.59(3) . 9_666
Al1 Pd2 Pd2 128.41(3) 9_656 9_666
Al1 Pd2 Pd2 128.41(3) 1_655 9_666
Pd2 Pd2 Pd2 90.0 9_766 9_666
Pd2 Pd2 Pd2 90.0 9_656 9_666
Al1 Pd2 Pd2 128.41(3) 9_666 9_756
Al1 Pd2 Pd2 128.41(3) . 9_756
Al1 Pd2 Pd2 51.59(3) 9_656 9_756
Al1 Pd2 Pd2 51.59(3) 1_655 9_756
Pd2 Pd2 Pd2 90.0 9_766 9_756
Pd2 Pd2 Pd2 90.0 9_656 9_756
Pd2 Pd2 Pd2 180.0 9_666 9_756
Al1 Pd2 Ce 69.29(4) 9_666 1_655
Al1 Pd2 Ce 160.73(6) . 1_655
Al1 Pd2 Ce 69.29(4) 9_656 1_655
Al1 Pd2 Ce 76.32(7) 1_655 1_655
Pd2 Pd2 Ce 61.639(8) 9_766 1_655
Pd2 Pd2 Ce 118.361(8) 9_656 1_655
Pd2 Pd2 Ce 118.361(8) 9_666 1_655
Pd2 Pd2 Ce 61.639(8) 9_756 1_655
Al1 Pd2 Ce 160.73(6) 9_666 9_656
Al1 Pd2 Ce 69.29(4) . 9_656
Al1 Pd2 Ce 76.32(7) 9_656 9_656
Al1 Pd2 Ce 69.29(4) 1_655 9_656
Pd2 Pd2 Ce 118.361(8) 9_766 9_656
Pd2 Pd2 Ce 61.639(8) 9_656 9_656
Pd2 Pd2 Ce 118.361(8) 9_666 9_656
Pd2 Pd2 Ce 61.639(8) 9_756 9_656
Ce Pd2 Ce 123.278(17) 1_655 9_656
Al1 Pd2 Ce 76.32(7) 9_666 9_666
Al1 Pd2 Ce 69.29(4) . 9_666
Al1 Pd2 Ce 160.73(6) 9_656 9_666
Al1 Pd2 Ce 69.29(4) 1_655 9_666
Pd2 Pd2 Ce 61.639(8) 9_766 9_666
Pd2 Pd2 Ce 118.361(8) 9_656 9_666
Pd2 Pd2 Ce 61.639(8) 9_666 9_666
Pd2 Pd2 Ce 118.361(9) 9_756 9_666
Ce Pd2 Ce 123.278(17) 1_655 9_666
Ce Pd2 Ce 84.41(3) 9_656 9_666
Al1 Pd2 Ce 69.29(4) 9_666 .
Al1 Pd2 Ce 76.32(7) . .
Al1 Pd2 Ce 69.29(4) 9_656 .
Al1 Pd2 Ce 160.73(6) 1_655 .
Pd2 Pd2 Ce 118.361(8) 9_766 .
Pd2 Pd2 Ce 61.639(8) 9_656 .
Pd2 Pd2 Ce 61.639(8) 9_666 .
Pd2 Pd2 Ce 118.361(8) 9_756 .
Ce Pd2 Ce 84.41(3) 1_655 .
Ce Pd2 Ce 123.278(17) 9_656 .
Ce Pd2 Ce 123.278(17) 9_666 .
Pd1 Al1 Pd2 118.52(6) . 9_666
Pd1 Al1 Pd2 118.52(6) . .
Pd2 Al1 Pd2 76.82(5) 9_666 .
Pd1 Al1 Pd2 118.52(6) . 9_656
Pd2 Al1 Pd2 122.96(13) 9_666 9_656
Pd2 Al1 Pd2 76.82(5) . 9_656
Pd1 Al1 Pd2 118.52(6) . 1_455
Pd2 Al1 Pd2 76.82(5) 9_666 1_455
Pd2 Al1 Pd2 122.96(13) . 1_455
Pd2 Al1 Pd2 76.82(5) 9_656 1_455
Pd1 Al1 Ce 68.42(5) . 9_556
Pd2 Al1 Ce 138.881(16) 9_666 9_556
Pd2 Al1 Ce 138.881(16) . 9_556
Pd2 Al1 Ce 66.285(17) 9_656 9_556
Pd2 Al1 Ce 66.285(17) 1_455 9_556
Pd1 Al1 Ce 68.42(5) . 9_666
Pd2 Al1 Ce 66.285(17) 9_666 9_666
Pd2 Al1 Ce 66.285(17) . 9_666
Pd2 Al1 Ce 138.881(16) 9_656 9_666
Pd2 Al1 Ce 138.881(16) 1_455 9_666
Ce Al1 Ce 136.85(10) 9_556 9_666
Pd1 Al1 Ce 68.42(5) . 9_656
Pd2 Al1 Ce 138.881(16) 9_666 9_656
Pd2 Al1 Ce 66.285(17) . 9_656
Pd2 Al1 Ce 66.285(17) 9_656 9_656
Pd2 Al1 Ce 138.881(16) 1_455 9_656
Ce Al1 Ce 82.23(4) 9_556 9_656
Ce Al1 Ce 82.23(4) 9_666 9_656
Pd1 Al1 Ce 68.42(5) . 9_566
Pd2 Al1 Ce 66.285(16) 9_666 9_566
Pd2 Al1 Ce 138.881(16) . 9_566
Pd2 Al1 Ce 138.881(16) 9_656 9_566
Pd2 Al1 Ce 66.285(17) 1_455 9_566
Ce Al1 Ce 82.23(4) 9_556 9_566
Ce Al1 Ce 82.23(4) 9_666 9_566
Ce Al1 Ce 136.85(10) 9_656 9_566
Pd1 Al1 Ce 180.0 . .
Pd2 Al1 Ce 61.48(6) 9_666 .
Pd2 Al1 Ce 61.48(6) . .
Pd2 Al1 Ce 61.48(6) 9_656 .
Pd2 Al1 Ce 61.48(6) 1_455 .
Ce Al1 Ce 111.58(5) 9_556 .
Ce Al1 Ce 111.58(5) 9_666 .
Ce Al1 Ce 111.58(5) 9_656 .
Ce Al1 Ce 111.58(5) 9_566 .
Pd1 Al1 Al1 127.54(7) . 9_666
Pd2 Al1 Al1 38.41(3) 9_666 9_666
Pd2 Al1 Al1 38.41(3) . 9_666
Pd2 Al1 Al1 101.63(11) 9_656 9_666
Pd2 Al1 Al1 101.63(11) 1_455 9_666
Ce Al1 Al1 164.03(12) 9_556 9_666
Ce Al1 Al1 59.12(3) 9_666 9_666
Ce Al1 Al1 102.949(12) 9_656 9_666
Ce Al1 Al1 102.949(13) 9_566 9_666
Ce Al1 Al1 52.46(7) . 9_666
Pd1 Al1 Al1 127.54(7) . 9_566
Pd2 Al1 Al1 38.41(3) 9_666 9_566
Pd2 Al1 Al1 101.63(11) . 9_566
Pd2 Al1 Al1 101.63(11) 9_656 9_566
Pd2 Al1 Al1 38.41(3) 1_455 9_566
Ce Al1 Al1 102.949(13) 9_556 9_566
Ce Al1 Al1 102.949(13) 9_666 9_566
Ce Al1 Al1 164.03(12) 9_656 9_566
Ce Al1 Al1 59.12(3) 9_566 9_566
Ce Al1 Al1 52.46(7) . 9_566
Al1 Al1 Al1 68.20(8) 9_666 9_566
Pd1 Al1 Al1 127.54(7) . 9_656
Pd2 Al1 Al1 101.63(11) 9_666 9_656
Pd2 Al1 Al1 38.41(3) . 9_656
Pd2 Al1 Al1 38.41(3) 9_656 9_656
Pd2 Al1 Al1 101.63(11) 1_455 9_656
Ce Al1 Al1 102.949(13) 9_556 9_656
Ce Al1 Al1 102.949(13) 9_666 9_656
Ce Al1 Al1 59.12(3) 9_656 9_656
Ce Al1 Al1 164.03(12) 9_566 9_656
Ce Al1 Al1 52.46(7) . 9_656
Al1 Al1 Al1 68.20(8) 9_666 9_656
Al1 Al1 Al1 104.91(14) 9_566 9_656
Pd1 Al1 Al1 127.54(7) . 9_556
Pd2 Al1 Al1 101.63(11) 9_666 9_556
Pd2 Al1 Al1 101.63(11) . 9_556
Pd2 Al1 Al1 38.41(3) 9_656 9_556
Pd2 Al1 Al1 38.41(3) 1_455 9_556
Ce Al1 Al1 59.12(3) 9_556 9_556
Ce Al1 Al1 164.03(12) 9_666 9_556
Ce Al1 Al1 102.949(13) 9_656 9_556
Ce Al1 Al1 102.949(13) 9_566 9_556
Ce Al1 Al1 52.46(7) . 9_556
Al1 Al1 Al1 104.91(14) 9_666 9_556
Al1 Al1 Al1 68.20(8) 9_566 9_556
Al1 Al1 Al1 68.20(8) 9_656 9_556
Pd1 Al1 Al2 30.45(2) . 9_655
Pd2 Al1 Al2 148.97(8) 9_666 9_655
Pd2 Al1 Al2 114.31(5) . 9_655
Pd2 Al1 Al2 88.08(5) 9_656 9_655
Pd2 Al1 Al2 114.31(5) 1_455 9_655
Ce Al1 Al2 49.44(3) 9_556 9_655
Ce Al1 Al2 90.93(6) 9_666 9_655
Ce Al1 Al2 49.44(3) 9_656 9_655
Ce Al1 Al2 90.93(6) 9_566 9_655
Ce Al1 Al2 149.55(2) . 9_655
Al1 Al1 Al2 144.04(6) 9_666 9_655
Al1 Al1 Al2 144.04(6) 9_566 9_655
Al1 Al1 Al2 103.96(5) 9_656 9_655
Al1 Al1 Al2 103.96(5) 9_556 9_655
Pd1 Al1 Al2 30.45(2) . 1_455
Pd2 Al1 Al2 114.31(5) 9_666 1_455
Pd2 Al1 Al2 148.97(8) . 1_455
Pd2 Al1 Al2 114.31(5) 9_656 1_455
Pd2 Al1 Al2 88.08(5) 1_455 1_455
Ce Al1 Al2 49.44(3) 9_556 1_455
Ce Al1 Al2 90.93(6) 9_666 1_455
Ce Al1 Al2 90.93(6) 9_656 1_455
Ce Al1 Al2 49.44(3) 9_566 1_455
Ce Al1 Al2 149.55(2) . 1_455
Al1 Al1 Al2 144.04(6) 9_666 1_455
Al1 Al1 Al2 103.96(5) 9_566 1_455
Al1 Al1 Al2 144.04(6) 9_656 1_455
Al1 Al1 Al2 103.96(5) 9_556 1_455
Al2 Al1 Al2 41.99(3) 9_655 1_455
Pd1 Al1 Al2 30.45(2) . 9_665
Pd2 Al1 Al2 88.08(5) 9_666 9_665
Pd2 Al1 Al2 114.31(5) . 9_665
Pd2 Al1 Al2 148.97(8) 9_656 9_665
Pd2 Al1 Al2 114.31(5) 1_455 9_665
Ce Al1 Al2 90.93(6) 9_556 9_665
Ce Al1 Al2 49.44(3) 9_666 9_665
Ce Al1 Al2 90.93(6) 9_656 9_665
Ce Al1 Al2 49.44(3) 9_566 9_665
Ce Al1 Al2 149.55(2) . 9_665
Al1 Al1 Al2 103.96(5) 9_666 9_665
Al1 Al1 Al2 103.96(5) 9_566 9_665
Al1 Al1 Al2 144.04(6) 9_656 9_665
Al1 Al1 Al2 144.04(6) 9_556 9_665
Al2 Al1 Al2 60.89(5) 9_655 9_665
Al2 Al1 Al2 41.99(3) 1_455 9_665
Pd1 Al1 Al2 30.45(2) . .
Pd2 Al1 Al2 114.31(5) 9_666 .
Pd2 Al1 Al2 88.08(5) . .
Pd2 Al1 Al2 114.31(5) 9_656 .
Pd2 Al1 Al2 148.97(8) 1_455 .
Ce Al1 Al2 90.93(6) 9_556 .
Ce Al1 Al2 49.44(3) 9_666 .
Ce Al1 Al2 49.44(3) 9_656 .
Ce Al1 Al2 90.93(6) 9_566 .
Ce Al1 Al2 149.55(2) . .
Al1 Al1 Al2 103.96(5) 9_666 .
Al1 Al1 Al2 144.04(6) 9_566 .
Al1 Al1 Al2 103.96(5) 9_656 .
Al1 Al1 Al2 144.04(6) 9_556 .
Al2 Al1 Al2 41.99(3) 9_655 .
Al2 Al1 Al2 60.89(5) 1_455 .
Al2 Al1 Al2 41.99(3) 9_665 .
Pd1 Al1 Al1 90.0 . 1_455
Pd2 Al1 Al1 90.0 9_666 1_455
Pd2 Al1 Al1 151.48(6) . 1_455
Pd2 Al1 Al1 90.0 9_656 1_455
Pd2 Al1 Al1 28.52(6) 1_455 1_455
Ce Al1 Al1 48.886(18) 9_556 1_455
Ce Al1 Al1 131.114(18) 9_666 1_455
Ce Al1 Al1 131.114(18) 9_656 1_455
Ce Al1 Al1 48.886(18) 9_566 1_455
Ce Al1 Al1 90.0 . 1_455
Al1 Al1 Al1 124.10(4) 9_666 1_455
Al1 Al1 Al1 55.90(4) 9_566 1_455
Al1 Al1 Al1 124.10(4) 9_656 1_455
Al1 Al1 Al1 55.90(4) 9_556 1_455
Al2 Al1 Al1 90.0 9_655 1_455
Al2 Al1 Al1 59.55(2) 1_455 1_455
Al2 Al1 Al1 90.0 9_665 1_455
Al2 Al1 Al1 120.45(2) . 1_455
Pd1 Al1 Al1 90.0 . 1_545
Pd2 Al1 Al1 151.48(6) 9_666 1_545
Pd2 Al1 Al1 90.0 . 1_545
Pd2 Al1 Al1 28.52(6) 9_656 1_545
Pd2 Al1 Al1 90.0 1_455 1_545
Ce Al1 Al1 48.886(18) 9_556 1_545
Ce Al1 Al1 131.114(18) 9_666 1_545
Ce Al1 Al1 48.886(18) 9_656 1_545
Ce Al1 Al1 131.114(18) 9_566 1_545
Ce Al1 Al1 90.0 . 1_545
Al1 Al1 Al1 124.10(4) 9_666 1_545
Al1 Al1 Al1 124.10(4) 9_566 1_545
Al1 Al1 Al1 55.90(4) 9_656 1_545
Al1 Al1 Al1 55.90(4) 9_556 1_545
Al2 Al1 Al1 59.55(2) 9_655 1_545
Al2 Al1 Al1 90.0 1_455 1_545
Al2 Al1 Al1 120.45(2) 9_665 1_545
Al2 Al1 Al1 90.0 . 1_545
Al1 Al1 Al1 90.0 1_455 1_545
Pd1 Al1 Al1 90.0 . 1_655
Pd2 Al1 Al1 90.0 9_666 1_655
Pd2 Al1 Al1 28.52(6) . 1_655
Pd2 Al1 Al1 90.0 9_656 1_655
Pd2 Al1 Al1 151.48(6) 1_455 1_655
Ce Al1 Al1 131.114(18) 9_556 1_655
Ce Al1 Al1 48.886(18) 9_666 1_655
Ce Al1 Al1 48.886(18) 9_656 1_655
Ce Al1 Al1 131.114(18) 9_566 1_655
Ce Al1 Al1 90.0 . 1_655
Al1 Al1 Al1 55.90(4) 9_666 1_655
Al1 Al1 Al1 124.10(4) 9_566 1_655
Al1 Al1 Al1 55.90(4) 9_656 1_655
Al1 Al1 Al1 124.10(4) 9_556 1_655
Al2 Al1 Al1 90.0 9_655 1_655
Al2 Al1 Al1 120.45(2) 1_455 1_655
Al2 Al1 Al1 90.0 9_665 1_655
Al2 Al1 Al1 59.55(2) . 1_655
Al1 Al1 Al1 180.00(16) 1_455 1_655
Al1 Al1 Al1 90.0 1_545 1_655
Pd1 Al1 Al1 90.0 . 1_565
Pd2 Al1 Al1 28.52(6) 9_666 1_565
Pd2 Al1 Al1 90.0 . 1_565
Pd2 Al1 Al1 151.48(6) 9_656 1_565
Pd2 Al1 Al1 90.0 1_455 1_565
Ce Al1 Al1 131.114(18) 9_556 1_565
Ce Al1 Al1 48.886(18) 9_666 1_565
Ce Al1 Al1 131.114(18) 9_656 1_565
Ce Al1 Al1 48.886(18) 9_566 1_565
Ce Al1 Al1 90.0 . 1_565
Al1 Al1 Al1 55.90(4) 9_666 1_565
Al1 Al1 Al1 55.90(4) 9_566 1_565
Al1 Al1 Al1 124.10(4) 9_656 1_565
Al1 Al1 Al1 124.10(4) 9_556 1_565
Al2 Al1 Al1 120.45(2) 9_655 1_565
Al2 Al1 Al1 90.0 1_455 1_565
Al2 Al1 Al1 59.55(2) 9_665 1_565
Al2 Al1 Al1 90.0 . 1_565
Al1 Al1 Al1 90.0 1_455 1_565
Al1 Al1 Al1 180.00(16) 1_545 1_565
Al1 Al1 Al1 90.0 1_655 1_565
Pd1 Al2 Pd1 104.414(17) 9_655 1_655
Pd1 Al2 Pd1 104.414(17) 9_655 .
Pd1 Al2 Pd1 120.14(4) 1_655 .
Pd1 Al2 Pd1 120.14(4) 9_655 9_665
Pd1 Al2 Pd1 104.414(17) 1_655 9_665
Pd1 Al2 Pd1 104.414(17) . 9_665
Pd1 Al2 Al2 127.793(9) 9_655 9_765
Pd1 Al2 Al2 52.207(9) 1_655 9_765
Pd1 Al2 Al2 127.793(9) . 9_765
Pd1 Al2 Al2 52.207(9) 9_665 9_765
Pd1 Al2 Al2 52.207(9) 9_655 9_655
Pd1 Al2 Al2 127.793(9) 1_655 9_655
Pd1 Al2 Al2 52.207(9) . 9_655
Pd1 Al2 Al2 127.793(9) 9_665 9_655
Al2 Al2 Al2 180.0 9_765 9_655
Pd1 Al2 Al2 127.793(9) 9_655 9_665
Pd1 Al2 Al2 127.793(9) 1_655 9_665
Pd1 Al2 Al2 52.207(9) . 9_665
Pd1 Al2 Al2 52.207(8) 9_665 9_665
Al2 Al2 Al2 90.0 9_765 9_665
Al2 Al2 Al2 90.0 9_655 9_665
Pd1 Al2 Al2 52.207(9) 9_655 9_755
Pd1 Al2 Al2 52.207(9) 1_655 9_755
Pd1 Al2 Al2 127.793(9) . 9_755
Pd1 Al2 Al2 127.793(9) 9_665 9_755
Al2 Al2 Al2 90.0 9_765 9_755
Al2 Al2 Al2 90.0 9_655 9_755
Al2 Al2 Al2 180.0 9_665 9_755
Pd1 Al2 Ce 67.953(16) 9_655 1_554
Pd1 Al2 Ce 161.132(17) 1_655 1_554
Pd1 Al2 Ce 78.72(3) . 1_554
Pd1 Al2 Ce 67.953(16) 9_665 1_554
Al2 Al2 Ce 117.762(8) 9_765 1_554
Al2 Al2 Ce 62.238(8) 9_655 1_554
Al2 Al2 Ce 62.238(8) 9_665 1_554
Al2 Al2 Ce 117.762(8) 9_755 1_554
Pd1 Al2 Ce 161.132(17) 9_655 9_666
Pd1 Al2 Ce 67.953(16) 1_655 9_666
Pd1 Al2 Ce 67.953(16) . 9_666
Pd1 Al2 Ce 78.72(3) 9_665 9_666
Al2 Al2 Ce 62.238(8) 9_765 9_666
Al2 Al2 Ce 117.762(8) 9_655 9_666
Al2 Al2 Ce 62.238(8) 9_665 9_666
Al2 Al2 Ce 117.762(8) 9_755 9_666
Ce Al2 Ce 124.477(17) 1_554 9_666
Pd1 Al2 Ce 78.72(3) 9_655 9_656
Pd1 Al2 Ce 67.953(16) 1_655 9_656
Pd1 Al2 Ce 67.953(16) . 9_656
Pd1 Al2 Ce 161.132(17) 9_665 9_656
Al2 Al2 Ce 117.762(8) 9_765 9_656
Al2 Al2 Ce 62.238(8) 9_655 9_656
Al2 Al2 Ce 117.762(8) 9_665 9_656
Al2 Al2 Ce 62.238(8) 9_755 9_656
Ce Al2 Ce 124.477(17) 1_554 9_656
Ce Al2 Ce 82.41(3) 9_666 9_656
Pd1 Al2 Ce 67.953(16) 9_655 1_654
Pd1 Al2 Ce 78.72(3) 1_655 1_654
Pd1 Al2 Ce 161.132(17) . 1_654
Pd1 Al2 Ce 67.953(16) 9_665 1_654
Al2 Al2 Ce 62.238(8) 9_765 1_654
Al2 Al2 Ce 117.762(8) 9_655 1_654
Al2 Al2 Ce 117.762(8) 9_665 1_654
Al2 Al2 Ce 62.238(8) 9_755 1_654
Ce Al2 Ce 82.41(3) 1_554 1_654
Ce Al2 Ce 124.477(17) 9_666 1_654
Ce Al2 Ce 124.477(17) 9_656 1_654
Pd1 Al2 Al1 29.63(3) 9_655 9_655
Pd1 Al2 Al1 115.475(18) 1_655 9_655
Pd1 Al2 Al1 115.475(18) . 9_655
Pd1 Al2 Al1 90.52(3) 9_665 9_655
Al2 Al2 Al1 110.996(15) 9_765 9_655
Al2 Al2 Al1 69.004(15) 9_655 9_655
Al2 Al2 Al1 110.996(15) 9_665 9_655
Al2 Al2 Al1 69.004(15) 9_755 9_655
Ce Al2 Al1 49.561(19) 1_554 9_655
Ce Al2 Al1 169.24(2) 9_666 9_655
Ce Al2 Al1 108.35(3) 9_656 9_655
Ce Al2 Al1 49.561(19) 1_654 9_655
Pd1 Al2 Al1 115.475(18) 9_655 1_655
Pd1 Al2 Al1 29.63(3) 1_655 1_655
Pd1 Al2 Al1 90.52(3) . 1_655
Pd1 Al2 Al1 115.475(18) 9_665 1_655
Al2 Al2 Al1 69.004(15) 9_765 1_655
Al2 Al2 Al1 110.996(15) 9_655 1_655
Al2 Al2 Al1 110.996(15) 9_665 1_655
Al2 Al2 Al1 69.004(15) 9_755 1_655
Ce Al2 Al1 169.24(2) 1_554 1_655
Ce Al2 Al1 49.561(19) 9_666 1_655
Ce Al2 Al1 49.561(19) 9_656 1_655
Ce Al2 Al1 108.35(3) 1_654 1_655
Al1 Al2 Al1 138.01(3) 9_655 1_655
Pd1 Al2 Al1 115.475(18) 9_655 .
Pd1 Al2 Al1 90.52(3) 1_655 .
Pd1 Al2 Al1 29.63(3) . .
Pd1 Al2 Al1 115.475(18) 9_665 .
Al2 Al2 Al1 110.996(15) 9_765 .
Al2 Al2 Al1 69.004(15) 9_655 .
Al2 Al2 Al1 69.004(15) 9_665 .
Al2 Al2 Al1 110.996(15) 9_755 .
Ce Al2 Al1 108.35(3) 1_554 .
Ce Al2 Al1 49.561(19) 9_666 .
Ce Al2 Al1 49.561(19) 9_656 .
Ce Al2 Al1 169.24(2) 1_654 .
Al1 Al2 Al1 138.01(3) 9_655 .
Al1 Al2 Al1 60.89(5) 1_655 .
Pd1 Al2 Al1 90.52(3) 9_655 9_665
Pd1 Al2 Al1 115.475(18) 1_655 9_665
Pd1 Al2 Al1 115.475(18) . 9_665
Pd1 Al2 Al1 29.63(3) 9_665 9_665
Al2 Al2 Al1 69.004(15) 9_765 9_665
Al2 Al2 Al1 110.996(15) 9_655 9_665
Al2 Al2 Al1 69.004(15) 9_665 9_665
Al2 Al2 Al1 110.996(15) 9_755 9_665
Ce Al2 Al1 49.561(19) 1_554 9_665
Ce Al2 Al1 108.35(3) 9_666 9_665
Ce Al2 Al1 169.24(2) 9_656 9_665
Ce Al2 Al1 49.561(19) 1_654 9_665
Al1 Al2 Al1 60.89(5) 9_655 9_665
Al1 Al2 Al1 138.01(3) 1_655 9_665
Al1 Al2 Al1 138.01(3) . 9_665
Pd1 Al2 Al2 29.928(19) 9_655 1_545
Pd1 Al2 Al2 90.0 1_655 1_545
Pd1 Al2 Al2 90.0 . 1_545
Pd1 Al2 Al2 150.072(19) 9_665 1_545
Al2 Al2 Al2 135.0 9_765 1_545
Al2 Al2 Al2 45.0 9_655 1_545
Al2 Al2 Al2 135.0 9_665 1_545
Al2 Al2 Al2 45.0 9_755 1_545
Ce Al2 Al2 90.0 1_554 1_545
Ce Al2 Al2 131.203(14) 9_666 1_545
Ce Al2 Al2 48.797(14) 9_656 1_545
Ce Al2 Al2 90.0 1_654 1_545
Al1 Al2 Al2 59.55(2) 9_655 1_545
Al1 Al2 Al2 90.0 1_655 1_545
Al1 Al2 Al2 90.0 . 1_545
Al1 Al2 Al2 120.45(2) 9_665 1_545
Pd1 Al2 Al2 90.0 9_655 1_455
Pd1 Al2 Al2 150.072(19) 1_655 1_455
Pd1 Al2 Al2 29.928(19) . 1_455
Pd1 Al2 Al2 90.0 9_665 1_455
Al2 Al2 Al2 135.0 9_765 1_455
Al2 Al2 Al2 45.0 9_655 1_455
Al2 Al2 Al2 45.0 9_665 1_455
Al2 Al2 Al2 135.0 9_755 1_455
Ce Al2 Al2 48.797(14) 1_554 1_455
Ce Al2 Al2 90.0 9_666 1_455
Ce Al2 Al2 90.0 9_656 1_455
Ce Al2 Al2 131.203(14) 1_654 1_455
Al1 Al2 Al2 90.0 9_655 1_455
Al1 Al2 Al2 120.45(2) 1_655 1_455
Al1 Al2 Al2 59.55(2) . 1_455
Al1 Al2 Al2 90.0 9_665 1_455
Al2 Al2 Al2 90.0 1_545 1_455
Pd1 Al2 Al2 150.072(19) 9_655 1_565
Pd1 Al2 Al2 90.0 1_655 1_565
Pd1 Al2 Al2 90.0 . 1_565
Pd1 Al2 Al2 29.928(19) 9_665 1_565
Al2 Al2 Al2 45.0 9_765 1_565
Al2 Al2 Al2 135.0 9_655 1_565
Al2 Al2 Al2 45.0 9_665 1_565
Al2 Al2 Al2 135.0 9_755 1_565
Ce Al2 Al2 90.0 1_554 1_565
Ce Al2 Al2 48.797(14) 9_666 1_565
Ce Al2 Al2 131.203(14) 9_656 1_565
Ce Al2 Al2 90.0 1_654 1_565
Al1 Al2 Al2 120.45(2) 9_655 1_565
Al1 Al2 Al2 90.0 1_655 1_565
Al1 Al2 Al2 90.0 . 1_565
Al1 Al2 Al2 59.55(2) 9_665 1_565
Al2 Al2 Al2 180.0 1_545 1_565
Al2 Al2 Al2 90.0 1_455 1_565
Pd1 Al2 Al2 90.0 9_655 1_655
Pd1 Al2 Al2 29.928(19) 1_655 1_655
Pd1 Al2 Al2 150.072(19) . 1_655
Pd1 Al2 Al2 90.0 9_665 1_655
Al2 Al2 Al2 45.0 9_765 1_655
Al2 Al2 Al2 135.0 9_655 1_655
Al2 Al2 Al2 135.0 9_665 1_655
Al2 Al2 Al2 45.0 9_755 1_655
Ce Al2 Al2 131.203(14) 1_554 1_655
Ce Al2 Al2 90.0 9_666 1_655
Ce Al2 Al2 90.0 9_656 1_655
Ce Al2 Al2 48.797(14) 1_654 1_655
Al1 Al2 Al2 90.0 9_655 1_655
Al1 Al2 Al2 59.55(2) 1_655 1_655
Al1 Al2 Al2 120.45(2) . 1_655
Al1 Al2 Al2 90.0 9_665 1_655
Al2 Al2 Al2 90.0 1_545 1_655
Al2 Al2 Al2 180.0 1_455 1_655
Al2 Al2 Al2 90.0 1_565 1_655

loop_
_geom_bond_atom_site_label_1
_geom_bond_atom_site_label_2
_geom_bond_distance
_geom_bond_site_symmetry_2
Ce Pd2 3.2729(9) 9_656
Ce Pd2 3.2729(9) 1_455
Ce Pd2 3.2729(9) 9_666
Ce Pd2 3.2729(9) .
Ce Al2 3.3378(9) 9_666
Ce Al2 3.3378(9) 1_556
Ce Al2 3.3378(9) 9_656
Ce Al2 3.3378(9) 1_456
Ce Al1 3.3437(13) 9_556
Ce Al1 3.3437(13) 9_666
Ce Al1 3.3437(13) 9_566
Ce Al1 3.3437(13) 9_656
Ce Pd1 3.3496(7) 9_666
Ce Pd1 3.3496(7) 9_556
Ce Pd1 3.3496(7) 9_566
Ce Pd1 3.3496(7) 9_656
Ce Al1 3.619(3) .
Pd1 Al1 2.475(3) .
Pd1 Al2 2.5370(6) 9_655
Pd1 Al2 2.5370(6) 1_455
Pd1 Al2 2.5370(6) 9_665
Pd1 Al2 2.5370(6) .
Pd1 Ce 3.3496(7) 9_666
Pd1 Ce 3.3496(7) 9_556
Pd1 Ce 3.3496(7) 9_656
Pd1 Ce 3.3496(7) 9_566
Pd2 Al1 2.5024(15) 9_666
Pd2 Al1 2.5024(15) .
Pd2 Al1 2.5024(15) 9_656
Pd2 Al1 2.5024(15) 1_655
Pd2 Pd2 3.1094(6) 9_766
Pd2 Pd2 3.1094(6) 9_656
Pd2 Pd2 3.1094(6) 9_666
Pd2 Pd2 3.1094(6) 9_756
Pd2 Ce 3.2729(9) 1_655
Pd2 Ce 3.2729(9) 9_656
Pd2 Ce 3.2729(9) 9_666
Al1 Pd2 2.5024(15) 9_666
Al1 Pd2 2.5024(15) 9_656
Al1 Pd2 2.5024(15) 1_455
Al1 Ce 3.3437(13) 9_556
Al1 Ce 3.3437(13) 9_666
Al1 Ce 3.3437(13) 9_656
Al1 Ce 3.3437(13) 9_566
Al1 Al1 3.922(4) 9_666
Al1 Al1 3.922(4) 9_566
Al1 Al1 3.922(4) 9_656
Al1 Al1 3.922(4) 9_556
Al1 Al2 4.339(3) 9_655
Al1 Al2 4.339(3) 1_455
Al1 Al2 4.339(3) 9_665
Al1 Al2 4.339(3) .
Al1 Al1 4.3974(9) 1_455
Al1 Al1 4.3974(9) 1_545
Al1 Al1 4.3974(9) 1_655
Al1 Al1 4.3974(9) 1_565
Al2 Pd1 2.5370(6) 9_655
Al2 Pd1 2.5370(6) 1_655
Al2 Pd1 2.5370(6) 9_665
Al2 Al2 3.1094(6) 9_765
Al2 Al2 3.1094(6) 9_655
Al2 Al2 3.1094(6) 9_665
Al2 Al2 3.1094(6) 9_755
Al2 Ce 3.3378(9) 1_554
Al2 Ce 3.3378(9) 9_666
Al2 Ce 3.3378(9) 9_656
Al2 Ce 3.3378(9) 1_654
Al2 Al1 4.339(3) 9_655
Al2 Al1 4.339(3) 1_655
Al2 Al1 4.339(3) 9_665
Al2 Al2 4.3974(9) 1_545
Al2 Al2 4.3974(9) 1_455
Al2 Al2 4.3974(9) 1_565
Al2 Al2 4.3974(9) 1_655
